data_7031856
loop_
_publ_author_name
'Wang, Ya'
'Jiang, Ning'
'Li, Fengyan'
'Zheng, Yanzhen'
'Xu, Lin'
'Sun, Minghui'

_publ_section_title
;
 Unusual assembly of lacunary heteropolymolybdates with cyanometalate
 fragment.
;
_journal_issue 43
_journal_name_full 'Dalton transactions (Cambridge, England : 2003)'
_journal_page_first 16147
_journal_page_last 16151
_journal_paper_doi 10.1039/c4dt01875c
_journal_volume 43
_journal_year 2014
_chemical_formula_sum 'C94 H254 Fe2 Ge4 Mn3 Mo44 N28 Na2 O194'
_chemical_formula_weight 9715.47
_space_group_IT_number 2
_symmetry_cell_setting triclinic
_symmetry_space_group_name_Hall '-P 1'
_symmetry_space_group_name_H-M 'P -1'
_atom_sites_solution_hydrogens geom
_atom_sites_solution_primary direct
_atom_sites_solution_secondary difmap
_audit_creation_method SHELXL-97
_audit_update_record
;
2014-07-16 # Formatted by publCIF
;
_cell_angle_alpha 103.893(2)
_cell_angle_beta 108.851(2)
_cell_angle_gamma 104.898(2)
_cell_formula_units_Z 1
_cell_length_a 16.980(2)
_cell_length_b 22.097(3)
_cell_length_c 23.703(3)
_cell_measurement_reflns_used 3767
_cell_measurement_temperature 296(2)
_cell_measurement_theta_max 25.29
_cell_measurement_theta_min 2.81
_cell_volume 7608.8(17)
_computing_cell_refinement 'SAINT (Bruker, 1999)'
_computing_data_collection 'SMART (Bruker, 1997)'
_computing_data_reduction SAINT
_computing_molecular_graphics 'DIAMOND (Brandenburg, 1999)'
_computing_publication_material SHELXL-97
_computing_structure_refinement 'SHELXL-97 (Sheldrick, 1997)'
_computing_structure_solution 'SHELXS-97 (Sheldrick, 1990)'
_diffrn_ambient_temperature 296(2)
_diffrn_measured_fraction_theta_full 0.988
_diffrn_measured_fraction_theta_max 0.988
_diffrn_measurement_device_type 'Bruker APEX CCD area-detector'
_diffrn_measurement_method '\w scans'
_diffrn_radiation_monochromator graphite
_diffrn_radiation_source 'fine-focus sealed tube'
_diffrn_radiation_type MoK\a
_diffrn_radiation_wavelength 0.71073
_diffrn_reflns_av_R_equivalents 0.0487
_diffrn_reflns_av_unetI/netI 0.1503
_diffrn_reflns_limit_h_max 18
_diffrn_reflns_limit_h_min -18
_diffrn_reflns_limit_k_max 24
_diffrn_reflns_limit_k_min -22
_diffrn_reflns_limit_l_max 25
_diffrn_reflns_limit_l_min -26
_diffrn_reflns_number 33877
_diffrn_reflns_theta_full 23.49
_diffrn_reflns_theta_max 23.49
_diffrn_reflns_theta_min 1.31
_exptl_absorpt_coefficient_mu 2.417
_exptl_absorpt_correction_T_max 0.660
_exptl_absorpt_correction_T_min 0.623
_exptl_absorpt_correction_type multi-scan
_exptl_absorpt_process_details 'SADABS (Sheldrick, 1996)'
_exptl_crystal_colour dark-blue
_exptl_crystal_density_diffrn 2.120
_exptl_crystal_density_method 'not measured'
_exptl_crystal_description Block
_exptl_crystal_F_000 4691
_exptl_crystal_size_max 0.20
_exptl_crystal_size_mid 0.18
_exptl_crystal_size_min 0.17
_platon_squeeze_details
;
;
_refine_diff_density_max 0.957
_refine_diff_density_min -0.635
_refine_diff_density_rms 0.147
_refine_ls_extinction_method none
_refine_ls_goodness_of_fit_ref 0.997
_refine_ls_hydrogen_treatment constr
_refine_ls_matrix_type full
_refine_ls_number_parameters 1215
_refine_ls_number_reflns 22203
_refine_ls_number_restraints 109
_refine_ls_restrained_S_all 1.001
_refine_ls_R_factor_all 0.1303
_refine_ls_R_factor_gt 0.0609
_refine_ls_shift/su_max 0.000
_refine_ls_shift/su_mean 0.000
_refine_ls_structure_factor_coef Fsqd
_refine_ls_weighting_details 'calc w=1/[\s^2^(Fo^2^)+(0.0440P)^2^+0.0000P] where P=(Fo^2^+2Fc^2^)/3'
_refine_ls_weighting_scheme calc
_refine_ls_wR_factor_gt 0.1399
_refine_ls_wR_factor_ref 0.1527
_reflns_number_gt 8798
_reflns_number_total 22203
_reflns_threshold_expression >2sigma(I)
_cod_data_source_file c4dt01875c2.cif
_cod_data_source_block 1
_cod_depositor_comments 'Adding full bibliography for 7031856.cif.'
_cod_original_cell_volume 7608.7(16)
_cod_database_code 7031856

loop_
_symmetry_equiv_pos_as_xyz
'x, y, z'
'-x, -y, -z'

loop_
_atom_site_label
_atom_site_type_symbol
_atom_site_fract_x
_atom_site_fract_y
_atom_site_fract_z
_atom_site_U_iso_or_equiv
_atom_site_adp_type
_atom_site_occupancy
_atom_site_symmetry_multiplicity
_atom_site_calc_flag
_atom_site_refinement_flags
_atom_site_disorder_assembly
_atom_site_disorder_group
Ge1 Ge 0.13818(11) 0.86082(7) 0.30310(8) 0.0527(5) Uani 1 1 d . B .
Ge2 Ge -0.36691(12) 0.30048(8) 0.13116(8) 0.0547(5) Uani 1 1 d . A .
Mo1 Mo 0.26353(9) 0.75647(6) 0.32720(6) 0.0553(4) Uani 1 1 d . B .
Mo2 Mo -0.43797(10) 0.35029(7) -0.00211(7) 0.0600(4) Uani 1 1 d . A .
Mo3 Mo 0.09517(10) 0.76473(7) 0.39887(7) 0.0635(4) Uani 1 1 d . B .
Mo4 Mo -0.06028(10) 0.72274(7) 0.25025(7) 0.0641(4) Uani 1 1 d . B .
Mo5 Mo 0.30496(10) 0.91193(6) 0.45761(6) 0.0615(4) Uani 1 1 d . B .
Mo6 Mo 0.29058(10) 0.84480(6) 0.23293(6) 0.0607(4) Uani 1 1 d . B .
Mo7 Mo 0.33900(10) 1.00205(6) 0.36703(7) 0.0676(5) Uani 1 1 d . B .
Mo8 Mo 0.18596(10) 1.00977(6) 0.42690(7) 0.0613(4) Uani 1 1 d . B .
Mo9 Mo -0.02388(10) 0.86252(7) 0.36878(8) 0.0724(5) Uani 1 1 d . B .
Mo10 Mo -0.43237(11) 0.44273(7) 0.15680(7) 0.0691(5) Uani 1 1 d . A .
Mo11 Mo -0.21323(11) 0.46461(7) 0.22242(7) 0.0679(5) Uani 1 1 d . A .
Mo12 Mo -0.53130(11) 0.13776(7) 0.04278(8) 0.0735(5) Uani 1 1 d . A .
Mo13 Mo -0.59651(11) 0.26928(7) 0.05980(8) 0.0750(5) Uani 1 1 d . A .
Mo14 Mo -0.36903(11) 0.22047(7) -0.01916(7) 0.0690(5) Uani 1 1 d . A .
Mo15 Mo -0.02395(11) 0.82076(7) 0.14838(7) 0.0733(5) Uani 1 1 d . B .
Mo16 Mo -0.52306(11) 0.22114(7) 0.18491(7) 0.0681(5) Uani 1 1 d . A .
Mo17 Mo 0.16160(11) 0.95700(7) 0.20549(8) 0.0766(5) Uani 1 1 d . B .
Mo18 Mo -0.35485(12) 0.39387(7) 0.28076(7) 0.0763(5) Uani 1 1 d . . .
Mo19 Mo -0.13865(11) 0.32036(8) 0.20383(8) 0.0768(5) Uani 1 1 d . A .
Mo20 Mo -0.29195(12) 0.16537(7) 0.12115(8) 0.0798(5) Uani 1 1 d . A .
Mo21 Mo -0.27964(13) 0.24807(8) 0.26343(8) 0.0860(6) Uani 1 1 d . . .
Mo22 Mo 0.00662(11) 0.96031(8) 0.26333(8) 0.0820(5) Uani 1 1 d . B .
Mn3 Mn -0.22696(15) 0.37215(10) 0.06825(11) 0.0535(6) Uani 0.75 1 d P A 1
Fe3 Fe -0.22696(15) 0.37215(10) 0.06825(11) 0.0535(6) Uani 0.25 1 d P A 2
Mn2 Mn 0.10638(15) 0.71725(10) 0.18729(10) 0.0568(7) Uani 0.75 1 d P B 1
Fe2 Fe 0.10638(15) 0.71725(10) 0.18729(10) 0.0568(7) Uani 0.25 1 d P B 2
Fe1 Fe 0.0000 0.5000 0.0000 0.0590(9) Uani 1 2 d S . .
O1 O 0.0873(6) 0.8908(4) 0.2460(4) 0.054(3) Uani 1 1 d . . .
O2 O -0.3144(7) 0.5018(4) 0.1943(5) 0.067(3) Uani 1 1 d . . .
O3 O 0.3385(6) 0.8037(4) 0.2931(4) 0.052(3) Uani 1 1 d . . .
O4 O 0.1841(6) 0.8080(4) 0.2710(4) 0.049(3) Uani 1 1 d . . .
O5 O -0.5353(6) 0.3582(4) 0.1195(5) 0.064(3) Uani 1 1 d . . .
O6 O -0.2567(7) 0.4658(5) 0.2948(4) 0.075(3) Uani 1 1 d . A .
O7 O 0.2033(6) 0.8493(4) 0.4515(4) 0.058(3) Uani 1 1 d . . .
O8 O -0.4453(6) 0.2630(4) -0.0569(4) 0.061(3) Uani 1 1 d . . .
O9 O 0.2186(6) 0.7671(4) 0.1701(4) 0.064(3) Uani 1 1 d . . .
O10 O -0.3530(6) 0.3086(4) 0.0642(4) 0.049(3) Uani 1 1 d . . .
O11 O -0.4260(6) 0.4119(4) 0.0743(4) 0.059(3) Uani 1 1 d . . .
O12 O 0.2674(7) 0.9848(4) 0.4888(4) 0.072(3) Uani 1 1 d . . .
O13 O 0.1108(7) 0.7258(5) 0.4533(5) 0.085(4) Uani 1 1 d . . .
O14 O 0.0120(6) 0.6921(4) 0.2216(4) 0.061(3) Uani 1 1 d . . .
O15 O -0.3489(6) 0.3780(4) 0.1824(4) 0.052(3) Uani 1 1 d . A .
O16 O 0.0576(6) 0.8146(4) 0.3237(4) 0.061(3) Uani 1 1 d . . .
O17 O -0.2896(6) 0.2682(4) 0.1688(4) 0.061(3) Uani 1 1 d . A .
O18 O 0.3343(6) 0.7224(4) 0.3665(4) 0.061(3) Uani 1 1 d . . .
O19 O 0.3429(6) 0.9278(4) 0.3135(4) 0.061(3) Uani 1 1 d . . .
O20 O 0.0891(6) 0.9355(5) 0.4194(5) 0.071(3) Uani 1 1 d . . .
O21 O 0.1735(6) 0.7425(4) 0.3595(4) 0.052(3) Uani 1 1 d . . .
O22 O -0.0110(6) 0.6996(5) 0.3285(5) 0.069(3) Uani 1 1 d . . .
O23 O 0.3162(6) 0.8461(4) 0.4008(4) 0.056(3) Uani 1 1 d . . .
O24 O -0.3259(6) 0.3943(4) 0.0060(5) 0.063(3) Uani 1 1 d . . .
O25 O 0.3891(6) 0.9824(4) 0.4424(4) 0.065(3) Uani 1 1 d . . .
O26 O -0.2166(6) 0.4455(4) 0.1441(4) 0.054(3) Uani 1 1 d . . .
O27 O -0.0740(6) 0.7742(4) 0.1981(5) 0.066(3) Uani 1 1 d . . .
O28 O -0.1615(7) 0.6583(5) 0.2129(5) 0.086(4) Uani 1 1 d . . .
O29 O -0.1063(6) 0.7787(5) 0.3075(4) 0.069(3) Uani 1 1 d . . .
O30 O -0.1577(6) 0.3387(4) 0.1342(4) 0.064(3) Uani 1 1 d . . .
O31 O 0.2190(6) 0.9277(4) 0.3691(4) 0.054(3) Uani 1 1 d . . .
O32 O -0.1595(7) 0.4041(5) 0.2405(5) 0.071(3) Uani 1 1 d . . .
O33 O -0.1254(6) 0.5396(4) 0.2639(5) 0.074(3) Uani 1 1 d . . .
O34 O 0.0379(7) 0.7685(4) 0.1431(4) 0.069(3) Uani 1 1 d . . .
O35 O 0.1933(6) 0.6899(4) 0.2524(4) 0.066(3) Uani 1 1 d . . .
O36 O 0.4318(6) 1.0651(4) 0.3773(5) 0.082(4) Uani 1 1 d . . .
O37 O 0.2864(6) 1.0554(4) 0.4129(4) 0.063(3) Uani 1 1 d . . .
O38 O 0.0303(7) 0.8144(5) 0.4248(5) 0.071(3) Uani 1 1 d . . .
O39 O -0.2649(6) 0.2815(4) -0.0060(4) 0.065(3) Uani 1 1 d . . .
O40 O -0.4730(7) 0.1698(4) -0.0028(4) 0.070(3) Uani 1 1 d . . .
O41 O -0.3065(6) 0.1902(4) 0.0493(4) 0.063(3) Uani 1 1 d . . .
O42 O 0.3781(7) 0.8684(5) 0.2136(5) 0.078(3) Uani 1 1 d . . .
O43 O -0.4734(6) 0.2479(4) 0.1114(4) 0.056(3) Uani 1 1 d . . .
O44 O 0.0522(7) 0.8904(5) 0.1343(4) 0.071(3) Uani 1 1 d . . .
O45 O -0.0255(7) 0.3472(6) 0.2408(6) 0.107(4) Uani 1 1 d . . .
O46 O 0.2230(7) 0.8943(4) 0.2004(4) 0.070(3) Uani 1 1 d . . .
O47 O -0.6155(7) 0.2384(5) 0.1305(5) 0.089(4) Uani 1 1 d . . .
O48 O -0.4631(8) 0.3151(4) 0.2330(5) 0.085(4) Uani 1 1 d . A .
O49 O -0.2969(7) 0.3354(5) 0.2921(4) 0.068(3) Uani 1 1 d . C .
O50 O -0.0863(7) 0.8857(5) 0.4058(5) 0.089(4) Uani 1 1 d . . .
O51 O -0.4883(8) 0.4949(5) 0.1440(5) 0.095(4) Uani 1 1 d . . .
O52 O 0.0823(7) 1.0012(4) 0.2268(5) 0.083(3) Uani 1 1 d . . .
O53 O 0.1797(7) 1.0754(5) 0.4767(5) 0.095(4) Uani 1 1 d . . .
O54 O -0.5766(7) 0.1936(5) 0.2299(5) 0.093(4) Uani 1 1 d . . .
O55 O -0.0401(8) 0.9042(5) 0.3069(5) 0.090(4) Uani 1 1 d . . .
O56 O -0.5562(7) 0.1393(5) 0.1205(5) 0.080(3) Uani 1 1 d . . .
O57 O 0.1069(7) 1.0050(4) 0.3482(5) 0.078(3) Uani 1 1 d . . .
O58 O -0.1637(7) 0.2278(4) 0.1643(5) 0.075(3) Uani 1 1 d . . .
O59 O -0.2801(7) 0.1703(5) 0.2074(5) 0.082(3) Uani 1 1 d . A .
O60 O -0.5035(7) 0.3708(5) -0.0598(5) 0.083(3) Uani 1 1 d . . .
O61 O -0.4156(7) 0.1345(4) 0.0932(5) 0.074(3) Uani 1 1 d . . .
O62 O 0.3816(7) 0.9198(5) 0.5290(4) 0.078(3) Uani 1 1 d . . .
O63 O -0.1644(7) 0.2953(5) 0.2768(5) 0.084(3) Uani 1 1 d . A .
O64 O -0.4097(8) 0.2156(5) 0.2231(5) 0.087(4) Uani 1 1 d . A .
O65 O -0.6242(7) 0.1707(5) 0.0162(5) 0.084(4) Uani 1 1 d . . .
O66 O -0.0559(7) 1.0111(5) 0.2658(6) 0.101(4) Uani 1 1 d . . .
O67 O -0.5395(7) 0.2901(5) 0.0106(5) 0.081(3) Uani 1 1 d . . .
O68 O -0.4330(8) 0.4398(5) 0.2345(5) 0.098(4) Uani 1 1 d . A .
O69 O -0.0644(7) 0.8953(5) 0.1863(5) 0.088(4) Uani 1 1 d . . .
O70 O 0.1984(7) 1.0054(5) 0.1671(5) 0.096(4) Uani 1 1 d . . .
O71 O 0.2479(7) 1.0037(4) 0.2910(5) 0.072(3) Uani 1 1 d . . .
O72 O -0.1099(7) 0.7883(5) 0.0781(5) 0.099(4) Uani 1 1 d . . .
O73 O -0.2740(8) 0.0950(5) 0.0996(6) 0.109(4) Uani 1 1 d . . .
O74 O -0.7000(8) 0.2665(5) 0.0225(6) 0.100(4) Uani 1 1 d . . .
O75 O -0.2632(8) 0.2288(5) 0.3302(5) 0.106(4) Uani 1 1 d . C .
O76 O -0.3865(7) 0.1580(5) -0.0824(5) 0.095(4) Uani 1 1 d . . .
O77 O -0.5855(8) 0.0530(5) -0.0011(5) 0.108(4) Uani 1 1 d . . .
O78 O -0.3462(19) 0.4215(18) 0.3588(17) 0.092(9) Uani 0.57 1 d PU C 1
O78' O -0.385(3) 0.417(2) 0.343(2) 0.070(9) Uani 0.43 1 d PU C 2
N1 N -0.1311(9) 0.4223(6) 0.0452(6) 0.067(4) Uani 1 1 d . . .
N2 N 0.0586(8) 0.6318(6) 0.1135(6) 0.063(4) Uani 1 1 d . . .
N3 N 0.1507(10) 0.4589(7) 0.0822(7) 0.089(5) Uani 1 1 d . . .
C1 C -0.0824(10) 0.4521(6) 0.0261(7) 0.052(4) Uani 1 1 d . A .
C2 C 0.0338(11) 0.5806(7) 0.0703(8) 0.062(5) Uani 1 1 d . B .
C3 C 0.0936(11) 0.4718(7) 0.0527(7) 0.049(4) Uani 1 1 d . . .
O81 O 0.2652(9) 0.3985(8) 1.0002(7) 0.085(4) Uiso 0.80 1 d PDU D 1
O81' O 0.2587(18) 0.378(3) 0.990(2) 0.078(10) Uiso 0.20 1 d PDU D 2
O80 O 0.3993(9) 0.1536(7) 0.6382(7) 0.139(6) Uani 1 1 d D . .
O82 O 0.6949(12) 0.7908(8) 0.2210(8) 0.060(5) Uiso 0.50 1 d PD . .
O83 O 0.5718(16) 0.2020(12) 0.4454(11) 0.117(9) Uiso 0.50 1 d PD . .
O84 O 0.2926(16) 0.6454(11) 0.1342(11) 0.122(9) Uiso 0.50 1 d PD . .
O85 O 0.0497(10) 0.5887(7) 0.2730(7) 0.035(4) Uiso 0.50 1 d PD . .
O86 O 0.5516(15) 0.0308(11) 0.2599(10) 0.099(8) Uiso 0.50 1 d PD . .
N5 N 0.5019(9) 0.0863(6) 0.5967(6) 0.083(4) Uiso 1 1 d D E .
N6 N 0.2747(9) 0.4506(6) 0.9019(6) 0.082(4) Uiso 1 1 d D . .
N7 N 0.6438(14) 0.8491(10) 0.1275(9) 0.054(6) Uiso 0.50 1 d PD . .
N8 N 0.6669(15) 0.3179(11) 0.4371(11) 0.076(8) Uiso 0.50 1 d PD . .
N9 N 0.4552(18) 0.6161(13) 0.1914(14) 0.140(13) Uiso 0.50 1 d PD . .
N10 N 0.1396(13) 0.4904(9) 0.2676(9) 0.037(5) Uiso 0.50 1 d PD . .
N11 N 0.4466(17) 0.0159(12) 0.1312(12) 0.081(8) Uiso 0.50 1 d PD . .
C5 C 0.451(2) 0.1862(11) 0.6067(12) 0.104(5) Uiso 0.70 1 d PDU E 1
C5' C 0.417(5) 0.173(3) 0.587(3) 0.107(6) Uiso 0.30 1 d PDU E 2
C6 C 0.4618(12) 0.1275(8) 0.5630(8) 0.097(5) Uiso 1 1 d DU . .
H6A H 0.4037 0.0985 0.5294 0.117 Uiso 1 1 calc R E 1
H6B H 0.4994 0.1456 0.5431 0.117 Uiso 1 1 calc R E 1
C7 C 0.4482(12) 0.0611(8) 0.6297(8) 0.103(5) Uiso 1 1 d DU . .
H7A H 0.4761 0.0364 0.6532 0.123 Uiso 1 1 calc R E 1
H7B H 0.3892 0.0305 0.5984 0.123 Uiso 1 1 calc R E 1
C8 C 0.439(2) 0.1180(14) 0.6758(12) 0.106(6) Uiso 0.69 1 d PDU E 1
C8' C 0.415(6) 0.106(3) 0.668(3) 0.107(6) Uiso 0.31 1 d PDU E 2
C9 C 0.3368(11) 0.3951(8) 0.9780(8) 0.086(4) Uiso 1 1 d DU . .
C10 C 0.3536(10) 0.4547(7) 0.9556(7) 0.077(4) Uiso 1 1 d DU D .
H10A H 0.3717 0.4954 0.9911 0.093 Uiso 1 1 calc R . .
H10B H 0.4026 0.4577 0.9426 0.093 Uiso 1 1 calc R . .
C11 C 0.1987(11) 0.4423(8) 0.9230(8) 0.092(5) Uiso 1 1 d DU D .
H11A H 0.1442 0.4350 0.8876 0.110 Uiso 1 1 calc R . .
H11B H 0.2118 0.4829 0.9571 0.110 Uiso 1 1 calc R . .
C12 C 0.1847(10) 0.3828(7) 0.9463(7) 0.086(4) Uiso 1 1 d DU . .
H12A H 0.1344 0.3766 0.9582 0.104 Uiso 1 1 calc R D 1
H12B H 0.1731 0.3419 0.9130 0.104 Uiso 1 1 calc R D 1
C13 C 0.7238(18) 0.7803(11) 0.1706(11) 0.049(6) Uiso 0.50 1 d PDU . .
H13A H 0.6848 0.7368 0.1382 0.059 Uiso 0.50 1 calc PR . .
H13B H 0.7836 0.7796 0.1871 0.059 Uiso 0.50 1 calc PR . .
C14 C 0.7241(16) 0.8327(12) 0.1405(12) 0.053(6) Uiso 0.50 1 d PDU . .
H14A H 0.7757 0.8731 0.1685 0.064 Uiso 0.50 1 calc PR . .
H14B H 0.7303 0.8171 0.1008 0.064 Uiso 0.50 1 calc PR . .
C15 C 0.6242(19) 0.8558(11) 0.1854(11) 0.055(6) Uiso 0.50 1 d PDU . .
H15A H 0.6730 0.8931 0.2210 0.066 Uiso 0.50 1 calc PR . .
H15B H 0.5705 0.8662 0.1779 0.066 Uiso 0.50 1 calc PR . .
C16 C 0.6117(15) 0.7944(12) 0.2029(12) 0.055(6) Uiso 0.50 1 d PDU . .
H16A H 0.5928 0.7990 0.2377 0.066 Uiso 0.50 1 calc PR . .
H16B H 0.5680 0.7550 0.1667 0.066 Uiso 0.50 1 calc PR . .
O79 O 0.1363(9) 0.7516(6) 0.0405(6) 0.123(4) Uiso 1 1 d DU . .
C17 C 0.1528(13) 0.8212(9) 0.0374(8) 0.120(4) Uiso 1 1 d DU . .
H17A H 0.2161 0.8482 0.0591 0.144 Uiso 0.50 1 calc PR . .
H17B H 0.1210 0.8430 0.0574 0.144 Uiso 0.50 1 calc PR . .
C18 C 0.1171(12) 0.8116(9) -0.0359(8) 0.124(4) Uiso 1 1 d DU . .
H18A H 0.1280 0.8551 -0.0405 0.149 Uiso 0.50 1 calc PR . .
H18B H 0.1492 0.7894 -0.0553 0.149 Uiso 0.50 1 calc PR . .
N4 N 0.0194(10) 0.7709(7) -0.0690(7) 0.108(4) Uiso 1 1 d DU . .
C19 C 0.0075(13) 0.7043(9) -0.0672(8) 0.120(4) Uiso 1 1 d DU . .
H19A H 0.0417 0.6856 -0.0873 0.144 Uiso 0.50 1 calc PR . .
H19B H -0.0550 0.6758 -0.0911 0.144 Uiso 0.50 1 calc PR . .
C4 C 0.0384(11) 0.7051(9) 0.0027(8) 0.117(4) Uiso 1 1 d DU . .
H4A H 0.0017 0.7208 0.0222 0.140 Uiso 1 1 calc R . .
H4B H 0.0318 0.6602 0.0028 0.140 Uiso 1 1 calc R . .
C20 C 0.6627(18) 0.2423(12) 0.4866(14) 0.076(8) Uiso 0.50 1 d PDU . .
H20A H 0.7012 0.2300 0.4672 0.091 Uiso 0.50 1 calc PR . .
H20B H 0.6778 0.2343 0.5266 0.091 Uiso 0.50 1 calc PR . .
C21 C 0.6776(19) 0.3130(12) 0.4989(11) 0.078(8) Uiso 0.50 1 d PDU . .
H21A H 0.7372 0.3411 0.5311 0.094 Uiso 0.50 1 calc PR . .
H21B H 0.6339 0.3253 0.5123 0.094 Uiso 0.50 1 calc PR . .
C22 C 0.5719(18) 0.2886(14) 0.3917(12) 0.099(9) Uiso 0.50 1 d PDU . .
H22A H 0.5631 0.2946 0.3512 0.119 Uiso 0.50 1 calc PR . .
H22B H 0.5341 0.3054 0.4091 0.119 Uiso 0.50 1 calc PR . .
C23 C 0.559(2) 0.2176(15) 0.3873(14) 0.105(9) Uiso 0.50 1 d PDU . .
H23A H 0.4994 0.1894 0.3559 0.126 Uiso 0.50 1 calc PR . .
H23B H 0.6006 0.2049 0.3710 0.126 Uiso 0.50 1 calc PR . .
C24 C 0.3801(15) 0.6959(12) 0.1728(11) 0.051(6) Uiso 0.50 1 d PDU . .
H24A H 0.3752 0.7360 0.1966 0.062 Uiso 0.50 1 calc PR . .
H24B H 0.4094 0.7073 0.1457 0.062 Uiso 0.50 1 calc PR . .
C25 C 0.4333(17) 0.6706(12) 0.2170(11) 0.049(6) Uiso 0.50 1 d PDU . .
H25A H 0.4887 0.7074 0.2462 0.059 Uiso 0.50 1 calc PR . .
H25B H 0.4011 0.6578 0.2420 0.059 Uiso 0.50 1 calc PR . .
C26 C 0.3653(16) 0.5671(12) 0.1459(12) 0.054(6) Uiso 0.50 1 d PDU . .
H26A H 0.3754 0.5328 0.1180 0.065 Uiso 0.50 1 calc PR . .
H26B H 0.3404 0.5460 0.1709 0.065 Uiso 0.50 1 calc PR . .
C27 C 0.2925(16) 0.5813(11) 0.1037(11) 0.044(6) Uiso 0.50 1 d PDU . .
H27A H 0.2998 0.5801 0.0646 0.053 Uiso 0.50 1 calc PR . .
H27B H 0.2355 0.5471 0.0928 0.053 Uiso 0.50 1 calc PR . .
C28 C 0.0961(18) 0.5732(13) 0.3235(10) 0.067(7) Uiso 0.50 1 d PDU . .
H28A H 0.0512 0.5445 0.3321 0.081 Uiso 0.50 1 calc PR . .
H28B H 0.1257 0.6147 0.3598 0.081 Uiso 0.50 1 calc PR . .
C29 C 0.1611(18) 0.5429(13) 0.3258(12) 0.077(7) Uiso 0.50 1 d PDU . .
H29A H 0.1688 0.5247 0.3598 0.093 Uiso 0.50 1 calc PR . .
H29B H 0.2178 0.5773 0.3366 0.093 Uiso 0.50 1 calc PR . .
C30 C 0.0272(18) 0.5389(12) 0.2145(11) 0.071(7) Uiso 0.50 1 d PDU . .
H30A H -0.0328 0.5074 0.2007 0.086 Uiso 0.50 1 calc PR . .
H30B H 0.0268 0.5597 0.1828 0.086 Uiso 0.50 1 calc PR . .
C31 C 0.0860(19) 0.5032(14) 0.2170(10) 0.080(8) Uiso 0.50 1 d PDU . .
H31A H 0.1268 0.5245 0.2008 0.096 Uiso 0.50 1 calc PR . .
H31B H 0.0492 0.4593 0.1846 0.096 Uiso 0.50 1 calc PR . .
C32 C 0.5875(19) 0.0341(15) 0.2128(12) 0.083(8) Uiso 0.50 1 d PDU . .
H32A H 0.6322 0.0135 0.2201 0.099 Uiso 0.50 1 calc PR . .
H32B H 0.6190 0.0810 0.2220 0.099 Uiso 0.50 1 calc PR . .
C33 C 0.5303(18) 0.0049(15) 0.1454(13) 0.079(8) Uiso 0.50 1 d PDU . .
H33A H 0.5612 0.0243 0.1223 0.095 Uiso 0.50 1 calc PR . .
H33B H 0.5180 -0.0428 0.1309 0.095 Uiso 0.50 1 calc PR . .
C34 C 0.4061(18) 0.0061(14) 0.1751(11) 0.068(7) Uiso 0.50 1 d PDU . .
H34A H 0.3817 -0.0414 0.1672 0.082 Uiso 0.50 1 calc PR . .
H34B H 0.3571 0.0223 0.1674 0.082 Uiso 0.50 1 calc PR . .
C35 C 0.4699(17) 0.0409(14) 0.2418(12) 0.071(7) Uiso 0.50 1 d PDU . .
H35A H 0.4829 0.0885 0.2515 0.085 Uiso 0.50 1 calc PR . .
H35B H 0.4408 0.0273 0.2683 0.085 Uiso 0.50 1 calc PR . .

loop_
_atom_site_aniso_label
_atom_site_aniso_U_11
_atom_site_aniso_U_22
_atom_site_aniso_U_33
_atom_site_aniso_U_23
_atom_site_aniso_U_13
_atom_site_aniso_U_12
Ge1 0.0541(12) 0.0416(9) 0.0521(11) 0.0114(8) 0.0170(10) 0.0123(8)
Ge2 0.0593(13) 0.0447(10) 0.0693(13) 0.0275(9) 0.0342(11) 0.0164(9)
Mo1 0.0595(11) 0.0457(8) 0.0506(10) 0.0106(7) 0.0176(9) 0.0162(7)
Mo2 0.0541(11) 0.0571(9) 0.0703(11) 0.0297(8) 0.0288(9) 0.0117(8)
Mo3 0.0723(12) 0.0651(10) 0.0585(11) 0.0258(8) 0.0296(10) 0.0264(9)
Mo4 0.0537(11) 0.0597(9) 0.0660(11) 0.0138(8) 0.0231(9) 0.0102(8)
Mo5 0.0701(12) 0.0513(9) 0.0467(10) 0.0034(7) 0.0149(9) 0.0213(8)
Mo6 0.0636(11) 0.0495(9) 0.0530(10) 0.0103(8) 0.0230(9) 0.0044(8)
Mo7 0.0669(12) 0.0419(8) 0.0739(12) 0.0090(8) 0.0225(10) 0.0075(8)
Mo8 0.0648(11) 0.0389(8) 0.0638(11) -0.0003(7) 0.0188(10) 0.0205(8)
Mo9 0.0651(12) 0.0668(10) 0.0803(12) 0.0138(9) 0.0313(10) 0.0257(9)
Mo10 0.0846(13) 0.0583(10) 0.0848(12) 0.0326(9) 0.0475(11) 0.0343(9)
Mo11 0.0793(12) 0.0510(9) 0.0663(11) 0.0190(8) 0.0336(10) 0.0097(8)
Mo12 0.0788(13) 0.0475(9) 0.0950(13) 0.0326(9) 0.0427(11) 0.0088(8)
Mo13 0.0623(12) 0.0740(11) 0.1108(14) 0.0532(11) 0.0482(11) 0.0236(9)
Mo14 0.0803(13) 0.0433(9) 0.0781(12) 0.0133(8) 0.0430(11) 0.0083(8)
Mo15 0.0689(12) 0.0661(10) 0.0623(11) 0.0219(9) 0.0067(10) 0.0163(9)
Mo16 0.0827(13) 0.0605(10) 0.0886(12) 0.0458(9) 0.0558(11) 0.0241(9)
Mo17 0.0790(13) 0.0620(10) 0.0831(13) 0.0389(10) 0.0247(11) 0.0153(9)
Mo18 0.1011(15) 0.0705(11) 0.0737(12) 0.0326(9) 0.0512(12) 0.0303(10)
Mo19 0.0712(13) 0.0790(11) 0.0850(13) 0.0423(10) 0.0306(11) 0.0244(9)
Mo20 0.0911(14) 0.0534(10) 0.1112(15) 0.0382(10) 0.0487(12) 0.0338(9)
Mo21 0.1051(16) 0.0873(12) 0.0921(14) 0.0584(11) 0.0473(13) 0.0425(11)
Mo22 0.0756(13) 0.0660(11) 0.0941(14) 0.0262(10) 0.0189(12) 0.0321(10)
Mn3 0.0509(16) 0.0453(14) 0.0650(17) 0.0232(12) 0.0277(14) 0.0101(12)
Fe3 0.0509(16) 0.0453(14) 0.0650(17) 0.0232(12) 0.0277(14) 0.0101(12)
Mn2 0.0581(17) 0.0452(14) 0.0527(16) 0.0096(12) 0.0185(14) 0.0088(12)
Fe2 0.0581(17) 0.0452(14) 0.0527(16) 0.0096(12) 0.0185(14) 0.0088(12)
Fe1 0.055(2) 0.0493(19) 0.063(2) 0.0178(17) 0.025(2) 0.0053(17)
O1 0.055(7) 0.036(5) 0.052(7) 0.018(5) 0.003(6) 0.011(5)
O2 0.089(9) 0.040(6) 0.081(8) 0.014(5) 0.052(7) 0.022(6)
O3 0.048(7) 0.050(6) 0.054(7) 0.009(5) 0.025(6) 0.014(5)
O4 0.046(7) 0.039(5) 0.048(6) 0.006(5) 0.014(5) 0.009(5)
O5 0.055(7) 0.054(6) 0.093(8) 0.035(6) 0.039(7) 0.019(5)
O6 0.063(8) 0.101(8) 0.063(8) 0.028(6) 0.034(7) 0.026(6)
O7 0.057(7) 0.058(6) 0.050(7) 0.003(5) 0.023(6) 0.019(5)
O8 0.070(8) 0.050(6) 0.054(7) 0.016(5) 0.027(6) 0.007(5)
O9 0.057(7) 0.052(6) 0.047(7) -0.005(5) 0.014(6) -0.004(5)
O10 0.052(7) 0.041(5) 0.051(6) 0.018(5) 0.029(6) 0.003(5)
O11 0.084(8) 0.042(6) 0.055(7) 0.023(5) 0.032(6) 0.018(5)
O12 0.078(8) 0.052(6) 0.070(8) -0.001(6) 0.038(7) 0.013(6)
O13 0.105(10) 0.096(8) 0.071(8) 0.045(7) 0.038(8) 0.044(7)
O14 0.074(8) 0.046(6) 0.065(7) 0.016(5) 0.035(7) 0.019(5)
O15 0.053(7) 0.043(6) 0.068(7) 0.031(5) 0.030(6) 0.013(5)
O16 0.062(8) 0.055(6) 0.051(7) 0.013(5) 0.018(6) 0.013(5)
O17 0.067(8) 0.049(6) 0.080(8) 0.033(6) 0.043(7) 0.014(5)
O18 0.044(7) 0.058(6) 0.078(8) 0.028(6) 0.019(6) 0.019(5)
O19 0.067(8) 0.048(6) 0.053(7) 0.010(5) 0.019(6) 0.012(5)
O20 0.038(7) 0.079(7) 0.074(8) -0.001(6) 0.014(6) 0.025(6)
O21 0.060(7) 0.041(6) 0.045(6) 0.007(5) 0.020(6) 0.012(5)
O22 0.054(8) 0.080(7) 0.092(8) 0.037(7) 0.046(7) 0.025(6)
O23 0.049(7) 0.050(6) 0.057(7) 0.008(5) 0.014(6) 0.021(5)
O24 0.067(8) 0.043(6) 0.095(8) 0.028(6) 0.053(7) 0.015(5)
O25 0.078(8) 0.048(6) 0.064(7) 0.013(5) 0.034(7) 0.015(6)
O26 0.057(7) 0.050(6) 0.069(7) 0.026(5) 0.046(6) 0.013(5)
O27 0.043(7) 0.059(6) 0.086(8) 0.025(6) 0.021(6) 0.012(5)
O28 0.102(10) 0.057(7) 0.075(8) 0.016(6) 0.029(8) 0.010(6)
O29 0.068(8) 0.077(7) 0.071(8) 0.028(6) 0.039(7) 0.025(6)
O30 0.060(7) 0.050(6) 0.078(8) 0.033(6) 0.028(7) 0.007(5)
O31 0.043(7) 0.038(5) 0.061(7) 0.001(5) 0.013(6) 0.009(5)
O32 0.077(8) 0.070(7) 0.074(8) 0.033(6) 0.033(7) 0.031(6)
O33 0.052(7) 0.057(7) 0.097(9) 0.015(6) 0.030(7) 0.006(5)
O34 0.080(8) 0.048(6) 0.053(7) 0.003(5) 0.015(6) 0.013(6)
O35 0.078(8) 0.042(6) 0.052(7) 0.005(5) 0.019(6) 0.005(5)
O36 0.061(8) 0.059(7) 0.088(9) 0.006(6) 0.027(7) -0.017(6)
O37 0.054(7) 0.047(6) 0.067(7) 0.001(5) 0.016(6) 0.013(5)
O38 0.072(8) 0.075(7) 0.074(8) 0.028(6) 0.039(7) 0.025(6)
O39 0.056(7) 0.043(6) 0.084(8) 0.020(6) 0.032(7) -0.001(5)
O40 0.103(9) 0.033(6) 0.068(7) 0.011(5) 0.044(7) 0.009(6)
O41 0.085(8) 0.029(5) 0.072(8) 0.013(5) 0.037(7) 0.014(5)
O42 0.058(8) 0.085(8) 0.086(8) 0.044(7) 0.028(7) 0.006(6)
O43 0.073(8) 0.037(5) 0.069(7) 0.024(5) 0.042(6) 0.013(5)
O44 0.063(8) 0.083(8) 0.054(7) 0.038(6) 0.011(6) 0.012(6)
O45 0.052(8) 0.117(10) 0.145(12) 0.067(9) 0.024(8) 0.022(7)
O46 0.079(8) 0.061(7) 0.059(7) 0.027(6) 0.018(7) 0.018(6)
O47 0.065(9) 0.109(9) 0.120(10) 0.066(8) 0.054(8) 0.028(7)
O48 0.131(11) 0.047(6) 0.099(9) 0.037(6) 0.073(9) 0.023(7)
O49 0.083(9) 0.075(7) 0.076(8) 0.044(6) 0.048(7) 0.037(6)
O50 0.095(10) 0.084(8) 0.108(10) 0.025(7) 0.059(9) 0.051(7)
O51 0.141(12) 0.062(7) 0.127(10) 0.053(7) 0.080(10) 0.057(7)
O52 0.099(10) 0.044(6) 0.091(9) 0.024(6) 0.031(8) 0.014(6)
O53 0.080(9) 0.082(8) 0.095(9) -0.005(7) 0.023(8) 0.034(7)
O54 0.089(9) 0.087(8) 0.129(11) 0.056(8) 0.071(9) 0.024(7)
O55 0.095(10) 0.057(7) 0.091(9) 0.021(7) 0.025(8) 0.009(6)
O56 0.082(9) 0.059(7) 0.101(9) 0.041(7) 0.046(8) 0.007(6)
O57 0.062(8) 0.056(7) 0.115(10) 0.013(7) 0.045(8) 0.025(6)
O58 0.087(9) 0.060(7) 0.092(9) 0.039(6) 0.038(8) 0.035(6)
O59 0.092(9) 0.082(8) 0.113(10) 0.058(7) 0.055(8) 0.056(7)
O60 0.077(9) 0.103(9) 0.073(8) 0.061(7) 0.026(7) 0.017(7)
O61 0.063(8) 0.057(7) 0.103(9) 0.035(6) 0.036(7) 0.014(6)
O62 0.087(9) 0.089(8) 0.048(7) 0.016(6) 0.016(7) 0.038(7)
O63 0.083(9) 0.077(8) 0.092(9) 0.039(7) 0.027(8) 0.033(7)
O64 0.113(11) 0.065(7) 0.101(9) 0.047(7) 0.064(9) 0.019(7)
O65 0.072(9) 0.076(8) 0.100(9) 0.045(7) 0.035(8) 0.010(6)
O66 0.082(10) 0.084(8) 0.145(12) 0.048(8) 0.036(9) 0.049(7)
O67 0.077(9) 0.093(8) 0.108(9) 0.062(7) 0.061(8) 0.030(7)
O68 0.147(12) 0.082(8) 0.097(9) 0.047(7) 0.081(9) 0.039(8)
O69 0.067(8) 0.072(8) 0.078(9) 0.025(7) -0.013(7) 0.008(6)
O70 0.092(10) 0.075(8) 0.095(9) 0.046(7) 0.023(8) -0.001(7)
O71 0.078(8) 0.040(6) 0.079(8) 0.019(6) 0.024(7) 0.007(5)
O72 0.080(9) 0.088(8) 0.075(9) 0.029(7) -0.014(8) 0.002(7)
O73 0.132(12) 0.060(7) 0.152(12) 0.042(8) 0.064(10) 0.046(8)
O74 0.070(9) 0.103(9) 0.137(11) 0.066(8) 0.040(9) 0.029(7)
O75 0.127(12) 0.101(9) 0.094(9) 0.067(8) 0.039(9) 0.026(8)
O76 0.106(10) 0.052(7) 0.100(9) -0.005(6) 0.054(8) 0.002(6)
O77 0.101(10) 0.053(7) 0.107(10) -0.001(7) 0.034(8) -0.028(6)
O78 0.099(18) 0.089(11) 0.078(14) 0.031(10) 0.029(14) 0.024(12)
O78' 0.092(19) 0.072(12) 0.062(15) 0.041(10) 0.038(14) 0.028(13)
N1 0.074(11) 0.058(9) 0.064(10) 0.029(8) 0.024(9) 0.016(8)
N2 0.057(10) 0.058(9) 0.067(10) 0.016(8) 0.029(8) 0.011(7)
N3 0.057(12) 0.111(12) 0.109(14) 0.040(10) 0.030(11) 0.050(10)
C1 0.045(11) 0.025(8) 0.064(11) 0.002(8) 0.014(9) 0.003(7)
C2 0.084(14) 0.036(9) 0.065(12) 0.017(9) 0.036(11) 0.013(9)
C3 0.050(12) 0.046(9) 0.057(12) 0.014(8) 0.027(10) 0.024(8)
O80 0.115(13) 0.105(11) 0.134(13) -0.036(9) 0.039(11) 0.032(9)

loop_
_atom_type_symbol
_atom_type_description
_atom_type_scat_dispersion_real
_atom_type_scat_dispersion_imag
_atom_type_scat_source
C C 0.0033 0.0016 'International Tables Vol C Tables 4.2.6.8 and 6.1.1.4'
H H 0.0000 0.0000 'International Tables Vol C Tables 4.2.6.8 and 6.1.1.4'
N N 0.0061 0.0033 'International Tables Vol C Tables 4.2.6.8 and 6.1.1.4'
O O 0.0106 0.0060 'International Tables Vol C Tables 4.2.6.8 and 6.1.1.4'
Na Na 0.0362 0.0249 'International Tables Vol C Tables 4.2.6.8 and 6.1.1.4'
Mn Mn 0.3368 0.7283 'International Tables Vol C Tables 4.2.6.8 and 6.1.1.4'
Fe Fe 0.3463 0.8444 'International Tables Vol C Tables 4.2.6.8 and 6.1.1.4'
Ge Ge 0.1547 1.8001 'International Tables Vol C Tables 4.2.6.8 and 6.1.1.4'
Mo Mo -1.6832 0.6857 'International Tables Vol C Tables 4.2.6.8 and 6.1.1.4'

loop_
_geom_angle_atom_site_label_1
_geom_angle_atom_site_label_2
_geom_angle_atom_site_label_3
_geom_angle
_geom_angle_site_symmetry_1
_geom_angle_site_symmetry_3
O4 Ge1 O1 108.4(4) . .
O4 Ge1 O31 111.2(4) . .
O1 Ge1 O31 108.8(4) . .
O4 Ge1 O16 108.4(4) . .
O1 Ge1 O16 109.6(4) . .
O31 Ge1 O16 110.4(4) . .
O43 Ge2 O10 110.8(4) . .
O43 Ge2 O15 108.4(4) . .
O10 Ge2 O15 109.6(4) . .
O43 Ge2 O17 109.7(4) . .
O10 Ge2 O17 108.5(4) . .
O15 Ge2 O17 109.7(4) . .
O18 Mo1 O35 103.1(4) . .
O18 Mo1 O21 102.6(4) . .
O35 Mo1 O21 93.3(4) . .
O18 Mo1 O3 99.2(4) . .
O35 Mo1 O3 94.0(4) . .
O21 Mo1 O3 154.7(4) . .
O18 Mo1 O23 95.0(4) . .
O35 Mo1 O23 161.9(4) . .
O21 Mo1 O23 81.0(3) . .
O3 Mo1 O23 84.6(3) . .
O18 Mo1 O4 172.4(4) . .
O35 Mo1 O4 77.9(4) . .
O21 Mo1 O4 84.8(3) . .
O3 Mo1 O4 73.2(3) . .
O23 Mo1 O4 84.5(3) . .
O60 Mo2 O24 102.6(4) . .
O60 Mo2 O11 103.0(5) . .
O24 Mo2 O11 94.4(4) . .
O60 Mo2 O8 98.7(5) . .
O24 Mo2 O8 92.9(4) . .
O11 Mo2 O8 154.9(3) . .
O60 Mo2 O67 96.6(4) . .
O24 Mo2 O67 160.8(4) . .
O11 Mo2 O67 82.3(4) . .
O8 Mo2 O67 82.9(4) . .
O60 Mo2 O10 171.6(4) . .
O24 Mo2 O10 78.1(4) . .
O11 Mo2 O10 85.2(3) . .
O8 Mo2 O10 73.0(3) . .
O67 Mo2 O10 82.7(3) . .
O13 Mo3 O38 100.2(4) . .
O13 Mo3 O22 102.3(5) . .
O38 Mo3 O22 91.6(4) . .
O13 Mo3 O21 100.7(4) . .
O38 Mo3 O21 157.0(4) . .
O22 Mo3 O21 93.4(4) . .
O13 Mo3 O7 97.1(5) . .
O38 Mo3 O7 85.7(4) . .
O22 Mo3 O7 160.5(4) . .
O21 Mo3 O7 82.2(3) . .
O13 Mo3 O16 173.6(4) . .
O38 Mo3 O16 75.2(4) . .
O22 Mo3 O16 73.6(4) . .
O21 Mo3 O16 84.6(3) . .
O7 Mo3 O16 87.1(3) . .
O28 Mo4 O14 105.2(5) . .
O28 Mo4 O27 101.6(5) . .
O14 Mo4 O27 93.3(4) . .
O28 Mo4 O22 98.0(4) . .
O14 Mo4 O22 88.7(4) . .
O27 Mo4 O22 159.1(4) . .
O28 Mo4 O29 91.6(4) . .
O14 Mo4 O29 161.8(4) . .
O27 Mo4 O29 90.0(4) . .
O22 Mo4 O29 82.1(4) . .
O28 Mo4 O16 162.0(4) . .
O14 Mo4 O16 90.4(4) . .
O27 Mo4 O16 86.2(4) . .
O22 Mo4 O16 73.0(4) . .
O29 Mo4 O16 72.0(4) . .
O62 Mo5 O23 102.9(4) . .
O62 Mo5 O7 101.3(5) . .
O23 Mo5 O7 89.0(4) . .
O62 Mo5 O12 97.9(4) . .
O23 Mo5 O12 158.8(4) . .
O7 Mo5 O12 91.0(4) . .
O62 Mo5 O25 95.2(5) . .
O23 Mo5 O25 90.4(4) . .
O7 Mo5 O25 163.2(4) . .
O12 Mo5 O25 83.6(4) . .
O62 Mo5 O31 166.6(4) . .
O23 Mo5 O31 85.2(3) . .
O7 Mo5 O31 89.3(4) . .
O12 Mo5 O31 73.6(4) . .
O25 Mo5 O31 73.9(3) . .
O42 Mo6 O9 103.0(4) . .
O42 Mo6 O46 101.3(4) . .
O9 Mo6 O46 94.7(4) . .
O42 Mo6 O3 99.2(4) . .
O9 Mo6 O3 94.4(4) . .
O46 Mo6 O3 155.0(4) . .
O42 Mo6 O19 94.0(4) . .
O9 Mo6 O19 163.0(4) . .
O46 Mo6 O19 81.5(4) . .
O3 Mo6 O19 83.0(3) . .
O42 Mo6 O4 171.4(4) . .
O9 Mo6 O4 79.2(3) . .
O46 Mo6 O4 86.7(4) . .
O3 Mo6 O4 72.3(3) . .
O19 Mo6 O4 84.0(3) . .
O36 Mo7 O19 102.5(4) . .
O36 Mo7 O25 98.9(5) . .
O19 Mo7 O25 94.0(4) . .
O36 Mo7 O37 99.8(4) . .
O19 Mo7 O37 157.1(4) . .
O25 Mo7 O37 87.9(4) . .
O36 Mo7 O71 101.0(4) . .
O19 Mo7 O71 87.3(4) . .
O25 Mo7 O71 159.3(4) . .
O37 Mo7 O71 83.1(4) . .
O36 Mo7 O31 171.0(4) . .
O19 Mo7 O31 85.3(3) . .
O25 Mo7 O31 75.9(4) . .
O37 Mo7 O31 73.0(3) . .
O71 Mo7 O31 83.7(3) . .
O53 Mo8 O57 100.7(5) . .
O53 Mo8 O37 99.9(5) . .
O57 Mo8 O37 90.9(4) . .
O53 Mo8 O20 102.4(5) . .
O57 Mo8 O20 85.3(4) . .
O37 Mo8 O20 157.7(4) . .
O53 Mo8 O12 100.0(5) . .
O57 Mo8 O12 159.1(4) . .
O37 Mo8 O12 87.9(4) . .
O20 Mo8 O12 87.9(4) . .
O53 Mo8 O31 170.7(4) . .
O57 Mo8 O31 86.3(3) . .
O37 Mo8 O31 73.7(3) . .
O20 Mo8 O31 84.1(3) . .
O12 Mo8 O31 73.4(3) . .
O50 Mo9 O29 100.8(5) . .
O50 Mo9 O55 102.2(5) . .
O29 Mo9 O55 91.8(4) . .
O50 Mo9 O20 100.5(5) . .
O29 Mo9 O20 158.4(4) . .
O55 Mo9 O20 87.3(4) . .
O50 Mo9 O38 98.7(4) . .
O29 Mo9 O38 89.1(4) . .
O55 Mo9 O38 158.6(4) . .
O20 Mo9 O38 84.2(4) . .
O50 Mo9 O16 169.9(4) . .
O29 Mo9 O16 74.3(4) . .
O55 Mo9 O16 87.0(4) . .
O20 Mo9 O16 84.1(3) . .
O38 Mo9 O16 72.6(3) . .
O51 Mo10 O68 100.7(5) . .
O51 Mo10 O2 101.4(5) . .
O68 Mo10 O2 93.1(5) . .
O51 Mo10 O5 98.6(5) . .
O68 Mo10 O5 84.9(4) . .
O2 Mo10 O5 159.9(4) . .
O51 Mo10 O11 100.2(4) . .
O68 Mo10 O11 157.2(4) . .
O2 Mo10 O11 91.6(4) . .
O5 Mo10 O11 83.1(4) . .
O51 Mo10 O15 175.4(5) . .
O68 Mo10 O15 76.4(4) . .
O2 Mo10 O15 75.3(3) . .
O5 Mo10 O15 84.8(3) . .
O11 Mo10 O15 83.3(3) . .
O33 Mo11 O26 102.7(4) . .
O33 Mo11 O32 102.0(5) . .
O26 Mo11 O32 93.5(4) . .
O33 Mo11 O2 98.0(4) . .
O26 Mo11 O2 88.9(4) . .
O32 Mo11 O2 158.8(4) . .
O33 Mo11 O6 95.6(4) . .
O26 Mo11 O6 159.6(4) . .
O32 Mo11 O6 91.3(4) . .
O2 Mo11 O6 79.7(4) . .
O33 Mo11 O15 164.4(4) . .
O26 Mo11 O15 89.0(3) . .
O32 Mo11 O15 87.4(4) . .
O2 Mo11 O15 71.6(3) . .
O6 Mo11 O15 71.5(3) . .
O77 Mo12 O40 104.0(4) . .
O77 Mo12 O65 101.7(5) . .
O40 Mo12 O65 95.2(4) . .
O77 Mo12 O61 97.6(5) . .
O40 Mo12 O61 84.5(4) . .
O65 Mo12 O61 160.1(4) . .
O77 Mo12 O56 99.0(4) . .
O40 Mo12 O56 155.7(4) . .
O65 Mo12 O56 87.6(4) . .
O61 Mo12 O56 84.8(4) . .
O77 Mo12 O43 170.1(4) . .
O40 Mo12 O43 85.7(3) . .
O65 Mo12 O43 75.3(4) . .
O61 Mo12 O43 84.9(4) . .
O56 Mo12 O43 71.7(3) . .
O74 Mo13 O67 105.0(5) . .
O74 Mo13 O5 103.8(5) . .
O67 Mo13 O5 90.2(4) . .
O74 Mo13 O65 95.3(5) . .
O67 Mo13 O65 90.0(4) . .
O5 Mo13 O65 160.1(4) . .
O74 Mo13 O47 97.6(5) . .
O67 Mo13 O47 157.0(5) . .
O5 Mo13 O47 89.0(4) . .
O65 Mo13 O47 83.1(4) . .
O74 Mo13 O43 165.7(4) . .
O67 Mo13 O43 84.6(4) . .
O5 Mo13 O43 86.6(4) . .
O65 Mo13 O43 73.6(4) . .
O47 Mo13 O43 72.4(4) . .
O76 Mo14 O39 102.5(4) . .
O76 Mo14 O8 101.5(5) . .
O39 Mo14 O8 97.0(4) . .
O76 Mo14 O41 99.2(5) . .
O39 Mo14 O41 91.4(4) . .
O8 Mo14 O41 155.3(4) . .
O76 Mo14 O40 95.4(4) . .
O39 Mo14 O40 160.8(4) . .
O8 Mo14 O40 86.1(4) . .
O41 Mo14 O40 78.7(4) . .
O76 Mo14 O10 176.0(5) . .
O39 Mo14 O10 78.8(3) . .
O8 Mo14 O10 74.6(3) . .
O41 Mo14 O10 84.5(3) . .
O40 Mo14 O10 83.8(3) . .
O72 Mo15 O34 104.2(5) . .
O72 Mo15 O44 99.5(5) . .
O34 Mo15 O44 94.9(4) . .
O72 Mo15 O27 101.2(5) . .
O34 Mo15 O27 89.4(4) . .
O44 Mo15 O27 157.1(4) . .
O72 Mo15 O69 95.3(5) . .
O34 Mo15 O69 160.3(4) . .
O44 Mo15 O69 83.9(4) . .
O27 Mo15 O69 84.6(4) . .
O72 Mo15 O1 164.9(4) . .
O34 Mo15 O1 89.6(4) . .
O44 Mo15 O1 72.8(3) . .
O27 Mo15 O1 84.8(3) . .
O69 Mo15 O1 71.3(4) . .
O54 Mo16 O47 98.2(5) . .
O54 Mo16 O56 99.7(4) . .
O47 Mo16 O56 89.0(5) . .
O54 Mo16 O64 101.9(5) . .
O47 Mo16 O64 159.9(4) . .
O56 Mo16 O64 88.5(4) . .
O54 Mo16 O48 102.3(4) . .
O47 Mo16 O48 90.0(5) . .
O56 Mo16 O48 157.9(4) . .
O64 Mo16 O48 85.0(5) . .
O54 Mo16 O43 170.8(5) . .
O47 Mo16 O43 74.9(4) . .
O56 Mo16 O43 74.4(3) . .
O64 Mo16 O43 85.2(4) . .
O48 Mo16 O43 84.0(3) . .
O70 Mo17 O71 102.0(4) . .
O70 Mo17 O46 102.8(5) . .
O71 Mo17 O46 87.2(4) . .
O70 Mo17 O44 99.5(4) . .
O71 Mo17 O44 158.3(4) . .
O46 Mo17 O44 91.0(4) . .
O70 Mo17 O52 97.8(5) . .
O71 Mo17 O52 88.6(4) . .
O46 Mo17 O52 159.3(4) . .
O44 Mo17 O52 85.4(4) . .
O70 Mo17 O1 169.6(5) . .
O71 Mo17 O1 85.8(3) . .
O46 Mo17 O1 84.2(3) . .
O44 Mo17 O1 72.5(3) . .
O52 Mo17 O1 75.3(3) . .
O78' Mo18 O78 20.2(19) . .
O78' Mo18 O49 109.5(15) . .
O78 Mo18 O49 95.7(12) . .
O78' Mo18 O6 106.6(14) . .
O78 Mo18 O6 94.6(11) . .
O49 Mo18 O6 97.2(4) . .
O78' Mo18 O48 92.7(13) . .
O78 Mo18 O48 106.8(11) . .
O49 Mo18 O48 86.0(4) . .
O6 Mo18 O48 158.0(4) . .
O78' Mo18 O68 88.4(14) . .
O78 Mo18 O68 104.1(12) . .
O49 Mo18 O68 159.5(4) . .
O6 Mo18 O68 86.8(4) . .
O48 Mo18 O68 83.1(4) . .
O78' Mo18 O15 160.9(14) . .
O78 Mo18 O15 169.1(12) . .
O49 Mo18 O15 88.9(3) . .
O6 Mo18 O15 75.1(3) . .
O48 Mo18 O15 83.3(3) . .
O68 Mo18 O15 72.6(3) . .
O45 Mo19 O30 103.9(5) . .
O45 Mo19 O58 99.1(5) . .
O30 Mo19 O58 95.5(4) . .
O45 Mo19 O32 100.6(5) . .
O30 Mo19 O32 87.2(4) . .
O58 Mo19 O32 158.8(4) . .
O45 Mo19 O63 96.4(5) . .
O30 Mo19 O63 159.0(4) . .
O58 Mo19 O63 86.5(4) . .
O32 Mo19 O63 83.7(4) . .
O45 Mo19 O17 166.1(4) . .
O30 Mo19 O17 88.9(4) . .
O58 Mo19 O17 74.1(4) . .
O32 Mo19 O17 85.0(4) . .
O63 Mo19 O17 71.5(4) . .
O73 Mo20 O41 101.9(5) . .
O73 Mo20 O61 102.0(5) . .
O41 Mo20 O61 88.0(4) . .
O73 Mo20 O59 98.4(5) . .
O41 Mo20 O59 159.6(4) . .
O61 Mo20 O59 89.6(4) . .
O73 Mo20 O58 97.4(5) . .
O41 Mo20 O58 90.5(4) . .
O61 Mo20 O58 160.4(4) . .
O59 Mo20 O58 85.1(4) . .
O73 Mo20 O17 168.0(5) . .
O41 Mo20 O17 85.3(3) . .
O61 Mo20 O17 87.7(4) . .
O59 Mo20 O17 74.3(4) . .
O58 Mo20 O17 72.7(4) . .
O75 Mo21 O63 102.0(5) . .
O75 Mo21 O59 100.9(5) . .
O63 Mo21 O59 91.0(4) . .
O75 Mo21 O64 100.9(5) . .
O63 Mo21 O64 156.3(4) . .
O59 Mo21 O64 90.4(4) . .
O75 Mo21 O49 99.7(5) . .
O63 Mo21 O49 89.3(4) . .
O59 Mo21 O49 158.8(4) . .
O64 Mo21 O49 81.1(4) . .
O75 Mo21 O17 172.6(5) . .
O63 Mo21 O17 73.9(4) . .
O59 Mo21 O17 73.3(4) . .
O64 Mo21 O17 83.9(4) . .
O49 Mo21 O17 86.5(3) . .
O66 Mo22 O69 100.5(5) . .
O66 Mo22 O52 100.7(5) . .
O69 Mo22 O52 89.9(4) . .
O66 Mo22 O57 101.8(5) . .
O69 Mo22 O57 157.3(4) . .
O52 Mo22 O57 89.6(4) . .
O66 Mo22 O55 98.3(5) . .
O69 Mo22 O55 91.3(4) . .
O52 Mo22 O55 160.4(5) . .
O57 Mo22 O55 81.9(4) . .
O66 Mo22 O1 172.4(4) . .
O69 Mo22 O1 74.1(4) . .
O52 Mo22 O1 74.1(4) . .
O57 Mo22 O1 84.0(3) . .
O55 Mo22 O1 87.4(4) . .
N1 Mn3 O26 101.3(4) . .
N1 Mn3 O30 102.7(4) . .
O26 Mn3 O30 85.9(4) . .
N1 Mn3 O24 92.4(4) . .
O26 Mn3 O24 90.7(4) . .
O30 Mn3 O24 164.9(3) . .
N1 Mn3 O39 93.6(4) . .
O26 Mn3 O39 165.1(3) . .
O30 Mn3 O39 91.5(4) . .
O24 Mn3 O39 88.1(4) . .
N1 Mn3 O10 163.8(4) . .
O26 Mn3 O10 89.7(3) . .
O30 Mn3 O10 89.8(3) . .
O24 Mn3 O10 75.5(3) . .
O39 Mn3 O10 75.6(3) . .
N2 Mn2 O14 97.4(4) . .
N2 Mn2 O34 98.8(4) . .
O14 Mn2 O34 88.8(4) . .
N2 Mn2 O35 96.6(4) . .
O14 Mn2 O35 91.1(4) . .
O34 Mn2 O35 164.5(3) . .
N2 Mn2 O9 96.8(4) . .
O14 Mn2 O9 165.8(3) . .
O34 Mn2 O9 88.6(4) . .
O35 Mn2 O9 87.8(4) . .
N2 Mn2 O4 168.5(4) . .
O14 Mn2 O4 90.6(3) . .
O34 Mn2 O4 89.6(3) . .
O35 Mn2 O4 74.9(3) . .
O9 Mn2 O4 75.5(3) . .
C2 Fe1 C2 180.0(7) . 2_565
C2 Fe1 C1 89.0(6) . 2_565
C2 Fe1 C1 91.0(6) 2_565 2_565
C2 Fe1 C1 91.0(6) . .
C2 Fe1 C1 89.0(6) 2_565 .
C1 Fe1 C1 180.0(7) 2_565 .
C2 Fe1 C3 88.2(6) . 2_565
C2 Fe1 C3 91.8(6) 2_565 2_565
C1 Fe1 C3 88.9(6) 2_565 2_565
C1 Fe1 C3 91.1(6) . 2_565
C2 Fe1 C3 91.8(6) . .
C2 Fe1 C3 88.2(6) 2_565 .
C1 Fe1 C3 91.1(6) 2_565 .
C1 Fe1 C3 88.9(6) . .
C3 Fe1 C3 180.0(6) 2_565 .
Ge1 O1 Mo17 124.1(5) . .
Ge1 O1 Mo15 122.1(4) . .
Mo17 O1 Mo15 94.4(3) . .
Ge1 O1 Mo22 122.2(4) . .
Mo17 O1 Mo22 92.6(3) . .
Mo15 O1 Mo22 93.3(3) . .
Mo10 O2 Mo11 118.6(4) . .
Mo1 O3 Mo6 120.2(5) . .
Ge1 O4 Mn2 123.7(5) . .
Ge1 O4 Mo1 123.2(4) . .
Mn2 O4 Mo1 93.5(3) . .
Ge1 O4 Mo6 121.5(4) . .
Mn2 O4 Mo6 93.3(3) . .
Mo1 O4 Mo6 93.6(3) . .
Mo13 O5 Mo10 149.3(5) . .
Mo18 O6 Mo11 118.4(5) . .
Mo5 O7 Mo3 148.9(5) . .
Mo14 O8 Mo2 118.2(5) . .
Mo6 O9 Mn2 112.1(4) . .
Ge2 O10 Mn3 122.7(5) . .
Ge2 O10 Mo14 123.8(4) . .
Mn3 O10 Mo14 92.8(3) . .
Ge2 O10 Mo2 122.5(4) . .
Mn3 O10 Mo2 93.3(3) . .
Mo14 O10 Mo2 93.4(3) . .
Mo2 O11 Mo10 157.9(5) . .
Mo5 O12 Mo8 118.9(5) . .
Mo4 O14 Mn2 142.7(5) . .
Ge2 O15 Mo11 120.5(4) . .
Ge2 O15 Mo18 122.8(4) . .
Mo11 O15 Mo18 93.9(3) . .
Ge2 O15 Mo10 124.1(5) . .
Mo11 O15 Mo10 94.4(3) . .
Mo18 O15 Mo10 93.3(3) . .
Ge1 O16 Mo4 121.4(4) . .
Ge1 O16 Mo3 121.9(5) . .
Mo4 O16 Mo3 95.0(3) . .
Ge1 O16 Mo9 122.1(4) . .
Mo4 O16 Mo9 95.9(3) . .
Mo3 O16 Mo9 93.3(3) . .
Ge2 O17 Mo20 122.1(5) . .
Ge2 O17 Mo19 122.8(4) . .
Mo20 O17 Mo19 94.9(3) . .
Ge2 O17 Mo21 122.3(4) . .
Mo20 O17 Mo21 92.6(3) . .
Mo19 O17 Mo21 94.4(4) . .
Mo7 O19 Mo6 153.8(6) . .
Mo9 O20 Mo8 150.6(6) . .
Mo1 O21 Mo3 158.0(5) . .
Mo3 O22 Mo4 118.2(4) . .
Mo5 O23 Mo1 151.7(5) . .
Mo2 O24 Mn3 113.0(4) . .
Mo7 O25 Mo5 116.4(5) . .
Mo11 O26 Mn3 144.4(5) . .
Mo4 O27 Mo15 147.0(5) . .
Mo9 O29 Mo4 117.4(5) . .
Mo19 O30 Mn3 150.3(5) . .
Ge1 O31 Mo7 123.7(4) . .
Ge1 O31 Mo5 121.2(4) . .
Mo7 O31 Mo5 93.6(3) . .
Ge1 O31 Mo8 122.5(4) . .
Mo7 O31 Mo8 94.1(3) . .
Mo5 O31 Mo8 94.0(3) . .
Mo11 O32 Mo19 145.7(5) . .
Mo15 O34 Mn2 146.4(5) . .
Mo1 O35 Mn2 113.7(4) . .
Mo8 O37 Mo7 119.1(4) . .
Mo3 O38 Mo9 118.6(4) . .
Mo14 O39 Mn3 112.7(4) . .
Mo12 O40 Mo14 157.6(6) . .
Mo20 O41 Mo14 153.9(5) . .
Ge2 O43 Mo13 122.0(4) . .
Ge2 O43 Mo16 123.5(5) . .
Mo13 O43 Mo16 94.2(3) . .
Ge2 O43 Mo12 122.2(4) . .
Mo13 O43 Mo12 93.4(3) . .
Mo16 O43 Mo12 93.7(3) . .
Mo15 O44 Mo17 119.9(4) . .
Mo6 O46 Mo17 155.1(5) . .
Mo16 O47 Mo13 118.3(5) . .
Mo16 O48 Mo18 151.0(6) . .
Mo18 O49 Mo21 152.9(6) . .
Mo22 O52 Mo17 118.0(5) . .
Mo9 O55 Mo22 151.8(7) . .
Mo16 O56 Mo12 120.1(4) . .
Mo8 O57 Mo22 155.6(5) . .
Mo19 O58 Mo20 118.1(5) . .
Mo21 O59 Mo20 119.7(5) . .
Mo20 O61 Mo12 149.0(5) . .
Mo21 O63 Mo19 120.2(5) . .
Mo16 O64 Mo21 156.1(5) . .
Mo12 O65 Mo13 117.3(5) . .
Mo13 O67 Mo2 151.4(6) . .
Mo10 O68 Mo18 117.3(5) . .
Mo22 O69 Mo15 121.4(5) . .
Mo17 O71 Mo7 148.1(5) . .
C1 N1 Mn3 172.5(13) . .
C2 N2 Mn2 177.1(13) . .
N1 C1 Fe1 176.8(14) . .
N2 C2 Fe1 176.7(13) . .
N3 C3 Fe1 175.6(15) . .
C12 O81 C9 108.7(13) . .
C12 O81' C9 114(2) . .
C8' O80 C5' 135.8(19) . .
C8' O80 C5 128(3) . .
C5' O80 C5 22(4) . .
C8' O80 C8 15(5) . .
C5' O80 C8 130(2) . .
C5 O80 C8 117(2) . .
C16 O82 C13 113(2) . .
C20 O83 C23 103(3) . .
C27 O84 C24 114(2) . .
C28 O85 C30 110.8(18) . .
C35 O86 C32 111(2) . .
C7 N5 C6 109.5(13) . .
C10 N6 C11 107.0(12) . .
C14 N7 C15 106.9(19) . .
C21 N8 C22 111.6(16) . .
C25 N9 C26 101(2) . .
C31 N10 C29 108(2) . .
C33 N11 C34 114(2) . .
O80 C5 C6 103.7(15) . .
O80 C5' C8' 21.9(10) . .
O80 C5' C6 106.0(19) . .
C8' C5' C6 84.1(14) . .
N5 C6 C5 114.3(15) . .
N5 C6 C5' 125.4(18) . .
C5 C6 C5' 21(3) . .
N5 C7 C8 111.9(16) . .
N5 C7 C8' 122(3) . .
C8 C7 C8' 14(4) . .
O80 C8 C7 106.3(16) . .
O80 C8' C5' 22.3(10) . .
O80 C8' C7 108(2) . .
C5' C8' C7 85.8(15) . .
O81' C9 O81 17(3) . .
O81' C9 C10 116(2) . .
O81 C9 C10 103.7(12) . .
N6 C10 C9 113.7(12) . .
N6 C11 C12 110.8(12) . .
O81' C12 O81 17(3) . .
O81' C12 C11 119(3) . .
O81 C12 C11 106.4(13) . .
O82 C13 C14 113.4(19) . .
N7 C14 C13 113(2) . .
C16 C15 N7 113.8(19) . .
O82 C16 C15 103.0(19) . .
C17 O79 C4 112.8(14) . .
O79 C17 C18 106.1(14) . .
N4 C18 C17 110.5(15) . .
C19 N4 C18 107.6(15) . .
N4 C19 C4 111.4(15) . .
O79 C4 C19 108.9(14) . .
O83 C20 C21 111(2) . .
C20 C21 N8 102(2) . .
N8 C22 C23 96(2) . .
O83 C23 C22 118(3) . .
O84 C24 C25 109(2) . .
N9 C25 C24 118(2) . .
C27 C26 N9 127(2) . .
O84 C27 C26 111(2) . .
O85 C28 C29 126(2) . .
C28 C29 N10 115(2) . .
C31 C30 O85 114(2) . .
C30 C31 N10 131(2) . .
O86 C32 C33 121(3) . .
N11 C33 C32 112(3) . .
N11 C34 C35 112(2) . .
O86 C35 C34 117(2) . .

loop_
_geom_bond_atom_site_label_1
_geom_bond_atom_site_label_2
_geom_bond_distance
_geom_bond_site_symmetry_2
Ge1 O4 1.724(8) .
Ge1 O1 1.729(8) .
Ge1 O31 1.724(8) .
Ge1 O16 1.763(9) .
Ge2 O43 1.718(9) .
Ge2 O10 1.722(8) .
Ge2 O15 1.730(8) .
Ge2 O17 1.749(10) .
Mo1 O18 1.720(9) .
Mo1 O35 1.791(9) .
Mo1 O21 1.910(8) .
Mo1 O3 1.936(8) .
Mo1 O23 2.046(8) .
Mo1 O4 2.290(9) .
Mo2 O60 1.699(10) .
Mo2 O24 1.823(8) .
Mo2 O11 1.900(8) .
Mo2 O8 1.999(8) .
Mo2 O67 2.044(9) .
Mo2 O10 2.304(9) .
Mo3 O13 1.703(9) .
Mo3 O38 1.879(9) .
Mo3 O22 1.916(10) .
Mo3 O21 1.948(8) .
Mo3 O7 2.013(9) .
Mo3 O16 2.315(9) .
Mo4 O28 1.708(10) .
Mo4 O14 1.781(9) .
Mo4 O27 1.870(9) .
Mo4 O22 2.018(10) .
Mo4 O29 2.087(9) .
Mo4 O16 2.263(9) .
Mo5 O62 1.704(10) .
Mo5 O23 1.826(8) .
Mo5 O7 1.852(9) .
Mo5 O12 1.951(9) .
Mo5 O25 2.013(9) .
Mo5 O31 2.300(9) .
Mo6 O42 1.688(9) .
Mo6 O9 1.783(8) .
Mo6 O46 1.893(10) .
Mo6 O3 1.943(9) .
Mo6 O19 2.046(8) .
Mo6 O4 2.324(8) .
Mo7 O36 1.716(9) .
Mo7 O19 1.849(8) .
Mo7 O25 1.920(9) .
Mo7 O37 1.980(9) .
Mo7 O71 1.976(10) .
Mo7 O31 2.287(8) .
Mo8 O53 1.688(9) .
Mo8 O57 1.873(11) .
Mo8 O37 1.917(9) .
Mo8 O20 1.926(10) .
Mo8 O12 1.960(11) .
Mo8 O31 2.304(8) .
Mo9 O50 1.679(9) .
Mo9 O29 1.887(10) .
Mo9 O55 1.896(10) .
Mo9 O20 1.928(10) .
Mo9 O38 2.032(10) .
Mo9 O16 2.312(9) .
Mo10 O51 1.694(10) .
Mo10 O68 1.863(9) .
Mo10 O2 1.859(10) .
Mo10 O5 1.963(9) .
Mo10 O11 1.959(8) .
Mo10 O15 2.308(9) .
Mo11 O33 1.713(9) .
Mo11 O26 1.780(8) .
Mo11 O32 1.858(9) .
Mo11 O2 2.078(10) .
Mo11 O6 2.073(9) .
Mo11 O15 2.307(8) .
Mo12 O77 1.730(9) .
Mo12 O40 1.831(8) .
Mo12 O65 1.893(11) .
Mo12 O61 1.973(10) .
Mo12 O56 2.013(9) .
Mo12 O43 2.317(8) .
Mo13 O74 1.669(11) .
Mo13 O67 1.808(9) .
Mo13 O5 1.899(9) .
Mo13 O65 2.027(10) .
Mo13 O47 2.039(10) .
Mo13 O43 2.285(10) .
Mo14 O76 1.658(9) .
Mo14 O39 1.805(8) .
Mo14 O8 1.908(10) .
Mo14 O41 1.995(9) .
Mo14 O40 2.037(9) .
Mo14 O10 2.303(8) .
Mo15 O72 1.654(10) .
Mo15 O34 1.757(10) .
Mo15 O44 1.911(9) .
Mo15 O27 1.989(9) .
Mo15 O69 2.064(11) .
Mo15 O1 2.295(9) .
Mo16 O54 1.729(9) .
Mo16 O47 1.874(11) .
Mo16 O56 1.874(10) .
Mo16 O64 1.895(12) .
Mo16 O48 1.916(9) .
Mo16 O43 2.300(8) .
Mo17 O70 1.690(9) .
Mo17 O71 1.902(10) .
Mo17 O46 1.941(10) .
Mo17 O44 1.960(10) .
Mo17 O52 1.975(10) .
Mo17 O1 2.272(8) .
Mo18 O78' 1.73(4) .
Mo18 O78 1.75(4) .
Mo18 O49 1.833(9) .
Mo18 O6 1.854(10) .
Mo18 O48 1.938(10) .
Mo18 O68 2.068(12) .
Mo18 O15 2.313(8) .
Mo19 O45 1.698(11) .
Mo19 O30 1.744(9) .
Mo19 O58 1.902(9) .
Mo19 O32 2.018(9) .
Mo19 O63 2.077(10) .
Mo19 O17 2.288(9) .
Mo20 O73 1.655(10) .
Mo20 O41 1.874(9) .
Mo20 O61 1.860(10) .
Mo20 O59 1.961(10) .
Mo20 O58 2.007(10) .
Mo20 O17 2.265(9) .
Mo21 O75 1.693(10) .
Mo21 O63 1.847(11) .
Mo21 O59 1.898(10) .
Mo21 O64 1.948(12) .
Mo21 O49 2.015(9) .
Mo21 O17 2.352(9) .
Mo22 O66 1.736(10) .
Mo22 O69 1.811(10) .
Mo22 O52 1.927(10) .
Mo22 O57 1.972(11) .
Mo22 O55 1.968(10) .
Mo22 O1 2.355(9) .
Mn3 N1 2.027(13) .
Mn3 O26 2.035(8) .
Mn3 O30 2.045(10) .
Mn3 O24 2.098(10) .
Mn3 O39 2.105(9) .
Mn3 O10 2.195(8) .
Mn2 N2 1.998(13) .
Mn2 O14 2.034(9) .
Mn2 O34 2.048(10) .
Mn2 O35 2.088(10) .
Mn2 O9 2.156(9) .
Mn2 O4 2.176(8) .
Fe1 C2 1.926(15) .
Fe1 C2 1.926(15) 2_565
Fe1 C1 1.890(16) 2_565
Fe1 C1 1.890(15) .
Fe1 C3 2.019(16) 2_565
Fe1 C3 2.019(16) .
N1 C1 1.196(14) .
N2 C2 1.194(15) .
N3 C3 1.144(16) .
O81 C12 1.428(15) .
O81 C9 1.483(15) .
O81' C12 1.40(2) .
O81' C9 1.43(2) .
O80 C8' 1.44(2) .
O80 C5' 1.46(2) .
O80 C5 1.478(17) .
O80 C8 1.446(17) .
O82 C16 1.367(17) .
O82 C13 1.421(16) .
O83 C20 1.424(18) .
O83 C23 1.462(18) .
O84 C27 1.427(17) .
O84 C24 1.438(17) .
O85 C28 1.378(16) .
O85 C30 1.409(16) .
O86 C35 1.406(17) .
O86 C32 1.441(17) .
N5 C7 1.471(13) .
N5 C6 1.498(14) .
N6 C10 1.484(13) .
N6 C11 1.513(13) .
N7 C14 1.456(17) .
N7 C15 1.497(16) .
N8 C21 1.451(17) .
N8 C22 1.479(18) .
N9 C25 1.406(18) .
N9 C26 1.481(18) .
N10 C31 1.391(17) .
N10 C29 1.440(17) .
N11 C33 1.449(18) .
N11 C34 1.447(17) .
C5 C6 1.549(17) .
C5' C8' 2.69(3) .
C5' C6 1.52(2) .
C7 C8 1.534(17) .
C7 C8' 1.51(2) .
C9 C10 1.529(14) .
C11 C12 1.538(14) .
C13 C14 1.501(17) .
C15 C16 1.497(17) .
O79 C17 1.513(14) .
O79 C4 1.530(14) .
C17 C18 1.583(15) .
C18 N4 1.493(15) .
N4 C19 1.447(14) .
C19 C4 1.561(15) .
C20 C21 1.456(18) .
C22 C23 1.501(18) .
C24 C25 1.469(17) .
C26 C27 1.475(17) .
C28 C29 1.423(17) .
C30 C31 1.418(17) .
C32 C33 1.447(18) .
C34 C35 1.465(18) .

loop_
_platon_squeeze_void_nr
_platon_squeeze_void_average_x
_platon_squeeze_void_average_y
_platon_squeeze_void_average_z
_platon_squeeze_void_volume
_platon_squeeze_void_count_electrons
_platon_squeeze_void_content
1 -0.012 -0.012 -0.012 2807 436 ' '
